data_7157684
loop_
_publ_author_name
'Li, Peng-Hua'
'Wei, Yin'
'Shi, Min'

_publ_section_title
;
 Cu(I)-Catalyzed addition-cycloisomerization difunctionalization reaction
 of 1,3-enyne-alkylidenecyclopropanes (ACPs).
;
_journal_issue 36
_journal_name_full 'Organic &amp; biomolecular chemistry'
_journal_page_first 7127
_journal_page_last 7138
_journal_paper_doi 10.1039/d0ob01692f
_journal_volume 18
_journal_year 2020
_chemical_formula_sum 'C27 H26 F3 N'
_chemical_formula_weight 421.49
_space_group_crystal_system triclinic
_space_group_IT_number 2
_space_group_name_Hall '-P 1'
_space_group_name_H-M_alt 'P -1'
_atom_sites_solution_hydrogens mixed
_audit_creation_method SHELXL-2013
_audit_update_record
;
2020-07-17 deposited with the CCDC.	2020-08-26 downloaded from the CCDC.
;
_cell_angle_alpha 70.8050(10)
_cell_angle_beta 84.4830(10)
_cell_angle_gamma 81.5860(10)
_cell_formula_units_Z 4
_cell_length_a 8.7540(3)
_cell_length_b 13.9202(5)
_cell_length_c 20.4884(7)
_cell_measurement_reflns_used 8102
_cell_measurement_temperature 293(2)
_cell_measurement_theta_max 48.668
_cell_measurement_theta_min 5.250
_cell_volume 2329.40(14)
_computing_cell_refinement 'Bruker SAINT'
_computing_data_collection 'Bruker APEX2'
_computing_data_reduction 'Bruker SAINT'
_computing_molecular_graphics 'Bruker SHELXTL'
_computing_publication_material 'Bruker SHELXTL'
_computing_structure_refinement 'SHELXL-2013 (Sheldrick, 2013)'
_computing_structure_solution 'SHELXS-97 (Sheldrick 2008)'
_diffrn_ambient_temperature 293(2)
_diffrn_measured_fraction_theta_full 1.023
_diffrn_measured_fraction_theta_max 1.033
_diffrn_measurement_device_type 'Bruker APEX-II CCD'
_diffrn_measurement_method '\f and \w scans'
_diffrn_radiation_type MoK\a
_diffrn_radiation_wavelength 0.71073
_diffrn_reflns_av_R_equivalents 0.0524
_diffrn_reflns_av_unetI/netI 0.0432
_diffrn_reflns_Laue_measured_fraction_full 1.023
_diffrn_reflns_Laue_measured_fraction_max 1.033
_diffrn_reflns_limit_h_max 10
_diffrn_reflns_limit_h_min -10
_diffrn_reflns_limit_k_max 16
_diffrn_reflns_limit_k_min -16
_diffrn_reflns_limit_l_max 24
_diffrn_reflns_limit_l_min -24
_diffrn_reflns_number 44568
_diffrn_reflns_point_group_measured_fraction_full 1.023
_diffrn_reflns_point_group_measured_fraction_max 1.033
_diffrn_reflns_theta_full 25.242
_diffrn_reflns_theta_max 25.500
_diffrn_reflns_theta_min 1.561
_exptl_absorpt_coefficient_mu 0.086
_exptl_absorpt_correction_T_max 0.7456
_exptl_absorpt_correction_T_min 0.7010
_exptl_absorpt_correction_type multi-scan
_exptl_absorpt_process_details sadabs
_exptl_crystal_colour colorless
_exptl_crystal_density_diffrn 1.202
_exptl_crystal_description prismatic
_exptl_crystal_F_000 888
_exptl_crystal_size_max 0.190
_exptl_crystal_size_mid 0.140
_exptl_crystal_size_min 0.080
_refine_diff_density_max 0.807
_refine_diff_density_min -0.528
_refine_diff_density_rms 0.096
_refine_ls_extinction_coef 0.154(18)
_refine_ls_extinction_expression Fc^*^=kFc[1+0.001xFc^2^\l^3^/sin(2\q)]^-1/4^
_refine_ls_extinction_method SHELXL
_refine_ls_goodness_of_fit_ref 1.284
_refine_ls_hydrogen_treatment constr
_refine_ls_matrix_type full
_refine_ls_number_parameters 675
_refine_ls_number_reflns 8652
_refine_ls_number_restraints 745
_refine_ls_restrained_S_all 1.287
_refine_ls_R_factor_all 0.1853
_refine_ls_R_factor_gt 0.1232
_refine_ls_shift/su_max 0.006
_refine_ls_shift/su_mean 0.001
_refine_ls_structure_factor_coef Fsqd
_refine_ls_weighting_details 'w=1/[\s^2^(Fo^2^)+(0.2000P)^2^] where P=(Fo^2^+2Fc^2^)/3'
_refine_ls_weighting_scheme calc
_refine_ls_wR_factor_gt 0.3304
_refine_ls_wR_factor_ref 0.3905
_reflns_Friedel_coverage 0.000
_reflns_number_gt 4488
_reflns_number_total 8652
_reflns_threshold_expression 'I > 2\s(I)'
_cod_data_source_file d0ob01692f2.cif
_cod_data_source_block mo_d8v20333_0m
_cod_depositor_comments 'Adding full bibliography for 7157683--7157684.cif.'
_cod_database_code 7157684
_shelx_space_group_comment
; 
The symmetry employed for this shelxl refinement is uniquely defined 
by the following loop, which should always be used as a source of 
symmetry information in preference to the above space-group names. 
They are only intended as comments. 
;
_shelx_estimated_absorpt_t_min 0.984
_shelx_estimated_absorpt_t_max 0.993
_shelxl_version_number 2013-4

loop_
_space_group_symop_operation_xyz
'x, y, z'
'-x, -y, -z'

loop_
_atom_site_label
_atom_site_type_symbol
_atom_site_fract_x
_atom_site_fract_y
_atom_site_fract_z
_atom_site_U_iso_or_equiv
_atom_site_adp_type
_atom_site_occupancy
_atom_site_site_symmetry_order
_atom_site_calc_flag
_atom_site_refinement_flags_posn
_atom_site_refinement_flags_adp
_atom_site_refinement_flags_occupancy
_atom_site_disorder_assembly
_atom_site_disorder_group
C1 C 0.4013(4) 0.3807(3) 0.02383(19) 0.0702(9) Uani 1 1 d . U . . .
C2 C 0.3262(4) 0.4311(3) -0.0391(2) 0.0843(11) Uani 1 1 d . U . . .
H2 H 0.2295 0.4689 -0.0386 0.101 Uiso 1 1 calc R U . . .
C3 C 0.3950(5) 0.4242(4) -0.0994(2) 0.1002(13) Uani 1 1 d . U . . .
H3 H 0.3454 0.4578 -0.1404 0.120 Uiso 1 1 calc R U . . .
C4 C 0.5403(5) 0.3672(4) -0.1013(2) 0.1030(13) Uani 1 1 d . U . . .
H4 H 0.5844 0.3613 -0.1432 0.124 Uiso 1 1 calc R U . . .
C5 C 0.6160(4) 0.3211(3) -0.0430(2) 0.0848(11) Uani 1 1 d . U . . .
H5 H 0.7136 0.2852 -0.0454 0.102 Uiso 1 1 calc R U . . .
C6 C 0.5510(4) 0.3257(2) 0.02184(19) 0.0684(9) Uani 1 1 d . U . . .
C7 C 0.6258(4) 0.2740(3) 0.0853(2) 0.0711(9) Uani 1 1 d . U . . .
C8 C 0.5518(4) 0.2759(3) 0.1462(2) 0.0773(10) Uani 1 1 d . U . . .
C9 C 0.6073(6) 0.2267(4) 0.2184(2) 0.1131(16) Uani 1 1 d . U . . .
H9A H 0.6179 0.1526 0.2312 0.136 Uiso 1 1 calc R U . . .
H9B H 0.7059 0.2478 0.2223 0.136 Uiso 1 1 calc R U . . .
C10 C 0.4836(8) 0.2648(8) 0.2623(3) 0.197(4) Uani 1 1 d . U . . .
H10A H 0.5204 0.3163 0.2772 0.237 Uiso 1 1 calc R U . . .
H10B H 0.4604 0.2085 0.3033 0.237 Uiso 1 1 calc R U . . .
C11 C 0.3399(5) 0.3099(4) 0.2242(2) 0.1039(14) Uani 1 1 d D U . . .
C12 C 0.3988(4) 0.3277(3) 0.1490(2) 0.0784(10) Uani 1 1 d . U . . .
C13 C 0.3275(4) 0.3804(3) 0.0887(2) 0.0715(10) Uani 1 1 d . U . . .
C14 C 0.1757(4) 0.4356(3) 0.0893(2) 0.0834(11) Uani 1 1 d . U . . .
C15 C 0.7824(4) 0.2138(3) 0.08514(19) 0.0718(9) Uani 1 1 d . U . . .
C16 C 0.9144(4) 0.2593(3) 0.0576(2) 0.0815(11) Uani 1 1 d . U . . .
H16 H 0.9070 0.3301 0.0374 0.098 Uiso 1 1 calc R U . . .
C17 C 1.0567(4) 0.2016(3) 0.0594(2) 0.0822(11) Uani 1 1 d . U . . .
H17 H 1.1434 0.2346 0.0406 0.099 Uiso 1 1 calc R U . . .
C18 C 1.0745(3) 0.0957(3) 0.08841(19) 0.0694(9) Uani 1 1 d . U . . .
C19 C 0.9419(4) 0.0516(3) 0.1155(2) 0.0811(11) Uani 1 1 d . U . . .
H19 H 0.9488 -0.0193 0.1351 0.097 Uiso 1 1 calc R U . . .
C20 C 0.7993(4) 0.1087(3) 0.1147(2) 0.0862(11) Uani 1 1 d . U . . .
H20 H 0.7130 0.0758 0.1344 0.103 Uiso 1 1 calc R U . . .
C21 C 1.2299(4) 0.0287(3) 0.0882(2) 0.0801(11) Uani 1 1 d . U . . .
C22 C 1.2276(6) -0.0282(5) 0.0374(4) 0.163(3) Uani 1 1 d . U . . .
H22A H 1.3224 -0.0730 0.0386 0.244 Uiso 1 1 calc R U . . .
H22B H 1.2166 0.0199 -0.0083 0.244 Uiso 1 1 calc R U . . .
H22C H 1.1421 -0.0679 0.0495 0.244 Uiso 1 1 calc R U . . .
C23 C 1.3644(4) 0.0907(4) 0.0698(4) 0.134(2) Uani 1 1 d . U . . .
H23A H 1.3631 0.1287 0.1014 0.200 Uiso 1 1 calc R U . . .
H23B H 1.3564 0.1373 0.0235 0.200 Uiso 1 1 calc R U . . .
H23C H 1.4594 0.0455 0.0729 0.200 Uiso 1 1 calc R U . . .
C24 C 1.2523(6) -0.0482(6) 0.1596(4) 0.178(3) Uani 1 1 d . U . . .
H24A H 1.1775 -0.0958 0.1696 0.267 Uiso 1 1 calc R U . . .
H24B H 1.2389 -0.0129 0.1933 0.267 Uiso 1 1 calc R U . . .
H24C H 1.3546 -0.0846 0.1613 0.267 Uiso 1 1 calc R U . . .
C28 C 1.1556(4) 0.2038(3) 0.7521(2) 0.0802(10) Uani 1 1 d . U . . .
C29 C 1.2356(5) 0.1944(3) 0.8117(2) 0.0966(13) Uani 1 1 d . U . . .
H29 H 1.3305 0.1537 0.8196 0.116 Uiso 1 1 calc R U . . .
C30 C 1.1763(7) 0.2435(4) 0.8566(3) 0.1136(15) Uani 1 1 d . U . . .
H30 H 1.2305 0.2359 0.8952 0.136 Uiso 1 1 calc R U . . .
C31 C 1.0376(7) 0.3047(4) 0.8466(3) 0.1167(15) Uani 1 1 d . U . . .
H31 H 0.9998 0.3393 0.8778 0.140 Uiso 1 1 calc R U . . .
C32 C 0.9536(6) 0.3154(4) 0.7907(2) 0.1012(13) Uani 1 1 d . U . . .
H32 H 0.8583 0.3559 0.7849 0.121 Uiso 1 1 calc R U . . .
C33 C 1.0113(4) 0.2652(3) 0.7416(2) 0.0845(11) Uani 1 1 d . U . . .
C34 C 0.9294(5) 0.2762(3) 0.6822(2) 0.0925(12) Uani 1 1 d . U . . .
C35 C 0.9920(6) 0.2268(4) 0.6365(3) 0.1063(14) Uani 1 1 d . U . . .
C36 C 0.9293(9) 0.2300(6) 0.5700(3) 0.164(3) Uani 1 1 d . U . . .
H36A H 0.8283 0.2061 0.5783 0.197 Uiso 1 1 calc R U . . .
H36B H 0.9204 0.2992 0.5376 0.197 Uiso 1 1 calc R U . . .
C37 C 1.0408(14) 0.1623(10) 0.5434(5) 0.272(6) Uani 1 1 d . U . . .
H37A H 1.0657 0.1969 0.4949 0.326 Uiso 1 1 calc R U . . .
H37B H 0.9940 0.1019 0.5464 0.326 Uiso 1 1 calc R U . . .
C38 C 1.1905(8) 0.1286(5) 0.5822(3) 0.158(3) Uani 1 1 d D U . . .
C39 C 1.1373(6) 0.1669(4) 0.6456(2) 0.1051(14) Uani 1 1 d . U . . .
C40 C 1.2163(5) 0.1540(3) 0.7032(2) 0.0907(12) Uani 1 1 d . U . . .
C41 C 1.3637(6) 0.0905(4) 0.7147(3) 0.1091(14) Uani 1 1 d . U . . .
C42 C 0.7757(5) 0.3402(4) 0.6691(2) 0.0983(13) Uani 1 1 d . U . . .
C43 C 0.6410(6) 0.3025(5) 0.6965(4) 0.175(3) Uani 1 1 d . U . . .
H43 H 0.6437 0.2360 0.7271 0.211 Uiso 1 1 calc R U . . .
C44 C 0.5017(6) 0.3604(5) 0.6801(4) 0.177(3) Uani 1 1 d . U . . .
H44 H 0.4127 0.3293 0.6974 0.212 Uiso 1 1 calc R U . . .
C45 C 0.4847(5) 0.4600(3) 0.6402(2) 0.0930(12) Uani 1 1 d . U . . .
C46 C 0.6227(5) 0.4995(3) 0.6159(3) 0.1070(14) Uani 1 1 d . U . . .
H46 H 0.6199 0.5682 0.5893 0.128 Uiso 1 1 calc R U . . .
C47 C 0.7621(5) 0.4422(4) 0.6293(3) 0.1114(15) Uani 1 1 d . U . . .
H47 H 0.8513 0.4726 0.6110 0.134 Uiso 1 1 calc R U . . .
C48 C 0.3271(5) 0.5217(4) 0.6252(2) 0.0995(13) Uani 1 1 d . U . . .
C49 C 0.2333(7) 0.5176(6) 0.6932(3) 0.151(2) Uani 1 1 d . U . . .
H49A H 0.2311 0.4475 0.7216 0.227 Uiso 1 1 calc R U . . .
H49B H 0.1296 0.5496 0.6832 0.227 Uiso 1 1 calc R U . . .
H49C H 0.2805 0.5533 0.7173 0.227 Uiso 1 1 calc R U . . .
C50 C 0.2367(6) 0.4712(5) 0.5862(4) 0.147(2) Uani 1 1 d . U . . .
H50A H 0.2778 0.4857 0.5393 0.220 Uiso 1 1 calc R U . . .
H50B H 0.1294 0.4984 0.5865 0.220 Uiso 1 1 calc R U . . .
H50C H 0.2470 0.3984 0.6087 0.220 Uiso 1 1 calc R U . . .
C51 C 0.3357(6) 0.6330(4) 0.5833(3) 0.135(2) Uani 1 1 d . U . . .
H51A H 0.3809 0.6658 0.6099 0.202 Uiso 1 1 calc R U . . .
H51B H 0.2335 0.6667 0.5718 0.202 Uiso 1 1 calc R U . . .
H51C H 0.3982 0.6370 0.5415 0.202 Uiso 1 1 calc R U . . .
F1 F 0.0942(17) 0.1021(9) 0.3089(6) 0.231(5) Uani 0.5 1 d D U P A 1
F2 F 0.057(2) 0.2408(17) 0.3224(12) 0.260(9) Uani 0.5 1 d D U P A 1
F3 F 0.286(2) 0.164(2) 0.3570(9) 0.338(11) Uani 0.5 1 d D U P A 1
F4 F 1.383(4) 0.019(2) 0.5023(16) 0.335(12) Uani 0.5 1 d D U P B 1
F5 F 1.341(3) -0.1305(9) 0.5761(10) 0.237(6) Uani 0.5 1 d D U P B 1
F6 F 1.1271(16) -0.0566(17) 0.5426(10) 0.235(6) Uani 0.5 1 d D U P B 1
C25 C 0.2397(13) 0.3999(11) 0.2391(7) 0.128(4) Uani 0.6 1 d . U P C 1
H25A H 0.2822 0.4623 0.2139 0.192 Uiso 0.6 1 d R U P C 1
H25B H 0.2371 0.3902 0.2878 0.192 Uiso 0.6 1 d R U P C 1
H25C H 0.1366 0.4040 0.2253 0.192 Uiso 0.6 1 d R U P C 1
C26 C 0.2458(12) 0.2152(8) 0.2402(5) 0.130(3) Uani 0.6 1 d D U P A 1
H26A H 0.1641 0.2343 0.2078 0.156 Uiso 0.6 1 d R U P A 1
H26B H 0.3149 0.1597 0.2307 0.156 Uiso 0.6 1 d R U P A 1
C27 C 0.177(2) 0.1707(17) 0.3113(9) 0.200(7) Uani 0.6 1 d D U P A 1
C52 C 1.293(3) 0.2150(17) 0.5309(12) 0.251(12) Uani 0.5 1 d D U P D 1
H52A H 1.2232 0.2753 0.5101 0.377 Uiso 0.5 1 d R U P D 1
H52B H 1.3457 0.1897 0.4955 0.377 Uiso 0.5 1 d R U P D 1
H52C H 1.3666 0.2316 0.5560 0.377 Uiso 0.5 1 d R U P D 1
C53 C 1.253(3) 0.0133(12) 0.6077(12) 0.178(7) Uani 0.5 1 d D U P B 1
H53A H 1.3507 0.0029 0.6291 0.213 Uiso 0.5 1 d R U P B 1
H53B H 1.1793 -0.0228 0.6423 0.213 Uiso 0.5 1 d R U P B 1
C54 C 1.270(2) -0.0304(14) 0.5485(12) 0.214(8) Uani 0.5 1 d D U P B 1
F1' F 0.1173(18) 0.2934(14) 0.3430(6) 0.242(5) Uani 0.5 1 d D U P C 2
F2' F -0.0272(18) 0.2359(19) 0.3041(8) 0.245(6) Uani 0.5 1 d D U P C 2
F3' F 0.186(2) 0.1508(18) 0.3553(9) 0.250(6) Uani 0.5 1 d D U P C 2
F4' F 1.260(3) 0.0096(12) 0.4906(7) 0.254(9) Uani 0.5 1 d D U P D 2
F5' F 1.418(3) -0.061(3) 0.5682(15) 0.353(11) Uani 0.5 1 d D U P D 2
F6' F 1.202(4) -0.1343(19) 0.5889(19) 0.365(13) Uani 0.5 1 d D U P D 2
C25' C 0.338(3) 0.4124(19) 0.2379(11) 0.145(7) Uani 0.4 1 d . U P C 2
H25D H 0.4385 0.4350 0.2256 0.218 Uiso 0.4 1 d R U P C 2
H25E H 0.3128 0.4033 0.2860 0.218 Uiso 0.4 1 d R U P C 2
H25F H 0.2625 0.4628 0.2105 0.218 Uiso 0.4 1 d R U P C 2
C26' C 0.1733(16) 0.2778(16) 0.2376(8) 0.139(5) Uani 0.4 1 d D U P C 2
H26C H 0.1015 0.3390 0.2192 0.167 Uiso 0.4 1 calc R U P C 2
H26D H 0.1660 0.2328 0.2108 0.167 Uiso 0.4 1 calc R U P C 2
C27' C 0.120(2) 0.2264(19) 0.3091(11) 0.226(11) Uani 0.4 1 d D U P C 2
C53' C 1.184(3) 0.0114(13) 0.6087(14) 0.201(9) Uani 0.5 1 d D U P D 2
H53C H 1.2319 -0.0176 0.6530 0.242 Uiso 0.5 1 d R U P D 2
H53D H 1.0764 -0.0002 0.6163 0.242 Uiso 0.5 1 d R U P D 2
C52' C 1.362(2) 0.154(2) 0.5536(12) 0.256(12) Uani 0.5 1 d D U P D 2
H52D H 1.4097 0.1733 0.5868 0.384 Uiso 0.5 1 d R U P D 2
H52E H 1.3573 0.2087 0.5106 0.384 Uiso 0.5 1 d R U P D 2
H52F H 1.4223 0.0940 0.5465 0.384 Uiso 0.5 1 d R U P D 2
C54' C 1.262(3) -0.0441(14) 0.5595(11) 0.237(10) Uani 0.5 1 d D U P D 2
N1 N 0.0546(4) 0.4797(3) 0.0885(2) 0.1137(13) Uani 1 1 d . U . . .
N2 N 1.4781(6) 0.0418(4) 0.7255(3) 0.1466(18) Uani 1 1 d . U . . .

loop_
_atom_site_aniso_label
_atom_site_aniso_U_11
_atom_site_aniso_U_22
_atom_site_aniso_U_33
_atom_site_aniso_U_23
_atom_site_aniso_U_13
_atom_site_aniso_U_12
C1 0.0582(18) 0.067(2) 0.086(2) -0.0252(18) -0.0163(17) -0.0014(15)
C2 0.074(2) 0.078(2) 0.095(3) -0.021(2) -0.024(2) 0.0064(18)
C3 0.096(3) 0.117(3) 0.079(3) -0.019(2) -0.021(2) -0.003(3)
C4 0.094(3) 0.123(4) 0.080(3) -0.022(2) -0.006(2) 0.000(3)
C5 0.069(2) 0.091(3) 0.093(3) -0.032(2) -0.004(2) 0.0015(19)
C6 0.0581(18) 0.0618(19) 0.086(2) -0.0245(17) -0.0111(17) -0.0014(15)
C7 0.0554(17) 0.069(2) 0.090(3) -0.0287(18) -0.0137(17) 0.0031(15)
C8 0.067(2) 0.079(2) 0.088(3) -0.0337(19) -0.0217(18) 0.0132(17)
C9 0.103(3) 0.133(4) 0.099(3) -0.042(3) -0.033(3) 0.026(3)
C10 0.161(5) 0.303(10) 0.107(4) -0.083(5) -0.036(4) 0.099(6)
C11 0.099(3) 0.119(4) 0.094(3) -0.048(3) -0.010(2) 0.023(3)
C12 0.071(2) 0.077(2) 0.090(3) -0.0367(19) -0.0120(19) 0.0090(18)
C13 0.0592(18) 0.067(2) 0.091(3) -0.0313(18) -0.0160(18) 0.0074(15)
C14 0.067(2) 0.082(2) 0.102(3) -0.037(2) -0.0172(19) 0.0125(19)
C15 0.0564(18) 0.072(2) 0.088(2) -0.0291(19) -0.0146(16) 0.0042(16)
C16 0.062(2) 0.0583(19) 0.115(3) -0.0161(19) -0.0100(19) -0.0019(16)
C17 0.0561(18) 0.076(2) 0.108(3) -0.018(2) -0.0125(18) -0.0074(17)
C18 0.0518(17) 0.069(2) 0.086(2) -0.0244(18) -0.0145(16) 0.0010(15)
C19 0.0589(19) 0.064(2) 0.110(3) -0.0163(19) -0.0066(18) 0.0006(16)
C20 0.0594(19) 0.072(2) 0.121(3) -0.024(2) -0.0034(19) -0.0043(17)
C21 0.0539(18) 0.079(2) 0.104(3) -0.028(2) -0.0149(17) 0.0045(16)
C22 0.085(3) 0.178(6) 0.272(8) -0.149(6) -0.013(4) 0.018(3)
C23 0.057(2) 0.124(4) 0.221(6) -0.064(4) -0.010(3) 0.004(2)
C24 0.086(3) 0.173(6) 0.193(6) 0.038(5) -0.025(3) 0.028(3)
C28 0.079(2) 0.077(2) 0.081(2) -0.019(2) -0.0101(19) -0.0100(19)
C29 0.102(3) 0.091(3) 0.093(3) -0.016(2) -0.023(2) -0.017(2)
C30 0.142(4) 0.113(4) 0.093(3) -0.036(3) -0.017(3) -0.023(3)
C31 0.139(4) 0.122(4) 0.104(4) -0.055(3) 0.000(3) -0.022(3)
C32 0.105(3) 0.096(3) 0.099(3) -0.032(3) 0.015(3) -0.012(2)
C33 0.082(2) 0.083(2) 0.083(3) -0.015(2) -0.010(2) -0.015(2)
C34 0.083(2) 0.085(3) 0.098(3) -0.017(2) -0.012(2) 0.001(2)
C35 0.105(3) 0.109(3) 0.102(3) -0.033(3) -0.037(3) 0.015(3)
C36 0.187(6) 0.183(6) 0.133(5) -0.083(4) -0.078(4) 0.064(5)
C37 0.318(12) 0.322(11) 0.193(8) -0.154(8) -0.149(8) 0.160(10)
C38 0.174(6) 0.166(6) 0.143(5) -0.081(5) -0.059(5) 0.060(5)
C39 0.121(3) 0.100(3) 0.094(3) -0.038(2) -0.023(3) 0.016(3)
C40 0.089(3) 0.086(3) 0.091(3) -0.023(2) -0.021(2) 0.005(2)
C41 0.104(3) 0.108(3) 0.117(4) -0.044(3) -0.028(3) 0.014(3)
C42 0.079(3) 0.098(3) 0.107(3) -0.017(3) -0.015(2) -0.009(2)
C43 0.095(4) 0.108(4) 0.247(7) 0.054(4) -0.029(4) -0.016(3)
C44 0.081(3) 0.121(4) 0.263(8) 0.036(5) -0.024(4) -0.026(3)
C45 0.086(3) 0.090(3) 0.092(3) -0.013(2) -0.015(2) -0.007(2)
C46 0.087(3) 0.081(3) 0.130(4) -0.007(3) -0.002(3) -0.006(2)
C47 0.082(3) 0.096(3) 0.129(4) -0.004(3) 0.009(2) -0.009(2)
C48 0.077(2) 0.111(3) 0.105(3) -0.027(3) -0.016(2) -0.003(2)
C49 0.121(4) 0.175(6) 0.139(5) -0.039(4) -0.010(4) 0.016(4)
C50 0.109(4) 0.157(5) 0.179(6) -0.050(4) -0.052(4) -0.011(3)
C51 0.107(3) 0.101(4) 0.168(5) -0.006(3) -0.038(3) 0.005(3)
F1 0.266(12) 0.197(9) 0.183(9) -0.020(7) 0.097(8) -0.050(9)
F2 0.232(18) 0.242(13) 0.30(2) -0.091(13) 0.053(16) -0.023(14)
F3 0.34(2) 0.46(2) 0.133(9) 0.028(11) 0.042(13) -0.11(2)
F4 0.39(3) 0.36(2) 0.31(2) -0.205(19) 0.08(2) -0.03(2)
F5 0.311(17) 0.122(7) 0.307(15) -0.105(9) -0.079(15) 0.010(9)
F6 0.237(12) 0.282(15) 0.247(14) -0.147(13) -0.026(10) -0.068(12)
C25 0.121(8) 0.157(9) 0.122(7) -0.087(7) -0.002(8) 0.027(8)
C26 0.125(7) 0.141(8) 0.099(6) -0.029(6) 0.028(5) 0.018(6)
C27 0.192(14) 0.231(15) 0.167(12) -0.076(12) 0.045(12) -0.008(13)
C52 0.29(2) 0.24(2) 0.145(14) 0.000(13) 0.139(16) -0.026(17)
C53 0.224(17) 0.171(11) 0.174(11) -0.113(9) -0.071(12) 0.043(10)
C54 0.274(17) 0.174(13) 0.243(16) -0.109(13) -0.086(14) -0.041(13)
F1' 0.224(9) 0.330(11) 0.137(6) -0.049(7) 0.051(6) -0.022(9)
F2' 0.215(10) 0.321(11) 0.164(7) -0.048(7) 0.036(7) -0.026(10)
F3' 0.228(10) 0.331(11) 0.130(7) -0.013(8) 0.056(8) -0.024(10)
F4' 0.47(3) 0.178(9) 0.127(7) -0.076(7) -0.077(12) 0.016(14)
F5' 0.36(2) 0.36(3) 0.32(2) -0.10(2) -0.058(18) 0.00(2)
F6' 0.41(3) 0.31(2) 0.41(3) -0.122(19) 0.01(2) -0.12(2)
C25' 0.182(18) 0.169(15) 0.108(10) -0.082(10) -0.013(15) -0.005(17)
C26' 0.118(10) 0.164(13) 0.123(10) -0.037(10) 0.020(8) -0.016(9)
C27' 0.184(17) 0.228(19) 0.203(17) 0.009(16) 0.036(16) -0.039(16)
C53' 0.244(19) 0.209(14) 0.188(13) -0.120(11) -0.080(13) 0.034(13)
C52' 0.26(2) 0.32(3) 0.137(15) -0.062(16) 0.079(14) 0.059(18)
C54' 0.263(18) 0.223(17) 0.229(17) -0.080(16) -0.060(16) 0.009(17)
N1 0.076(2) 0.125(3) 0.140(3) -0.055(3) -0.021(2) 0.027(2)
N2 0.115(3) 0.149(4) 0.184(5) -0.075(4) -0.050(3) 0.039(3)

loop_
_atom_type_symbol
_atom_type_description
_atom_type_scat_dispersion_real
_atom_type_scat_dispersion_imag
_atom_type_scat_source
C C 0.0033 0.0016 'International Tables Vol C Tables 4.2.6.8 and 6.1.1.4'
H H 0.0000 0.0000 'International Tables Vol C Tables 4.2.6.8 and 6.1.1.4'
N N 0.0061 0.0033 'International Tables Vol C Tables 4.2.6.8 and 6.1.1.4'
F F 0.0171 0.0103 'International Tables Vol C Tables 4.2.6.8 and 6.1.1.4'

loop_
_geom_angle_atom_site_label_1
_geom_angle_atom_site_label_2
_geom_angle_atom_site_label_3
_geom_angle
_geom_angle_site_symmetry_1
_geom_angle_site_symmetry_3
_geom_angle_publ_flag
C13 C1 C2 121.5(3) . . ?
C13 C1 C6 119.4(3) . . ?
C2 C1 C6 119.1(3) . . ?
C3 C2 C1 120.1(4) . . ?
C3 C2 H2 120.0 . . ?
C1 C2 H2 120.0 . . ?
C2 C3 C4 121.0(4) . . ?
C2 C3 H3 119.5 . . ?
C4 C3 H3 119.5 . . ?
C5 C4 C3 120.3(4) . . ?
C5 C4 H4 119.8 . . ?
C3 C4 H4 119.8 . . ?
C4 C5 C6 121.6(4) . . ?
C4 C5 H5 119.2 . . ?
C6 C5 H5 119.2 . . ?
C5 C6 C1 117.9(3) . . ?
C5 C6 C7 123.0(3) . . ?
C1 C6 C7 119.1(3) . . ?
C8 C7 C6 119.8(3) . . ?
C8 C7 C15 119.7(3) . . ?
C6 C7 C15 120.5(3) . . ?
C7 C8 C12 121.6(3) . . ?
C7 C8 C9 128.7(3) . . ?
C12 C8 C9 109.7(3) . . ?
C10 C9 C8 103.7(4) . . ?
C10 C9 H9A 111.0 . . ?
C8 C9 H9A 111.0 . . ?
C10 C9 H9B 111.0 . . ?
C8 C9 H9B 111.0 . . ?
H9A C9 H9B 109.0 . . ?
C9 C10 C11 111.6(5) . . ?
C9 C10 H10A 109.3 . . ?
C11 C10 H10A 109.3 . . ?
C9 C10 H10B 109.3 . . ?
C11 C10 H10B 109.3 . . ?
H10A C10 H10B 108.0 . . ?
C10 C11 C25 119.4(7) . . ?
C10 C11 C12 102.1(4) . . ?
C25 C11 C12 115.9(7) . . ?
C10 C11 C25' 92.3(10) . . ?
C12 C11 C25' 106.4(9) . . ?
C10 C11 C26' 131.3(9) . . ?
C12 C11 C26' 112.0(7) . . ?
C25' C11 C26' 109.3(12) . . ?
C10 C11 C26 103.5(7) . . ?
C25 C11 C26 110.9(7) . . ?
C12 C11 C26 103.2(5) . . ?
C13 C12 C8 119.4(3) . . ?
C13 C12 C11 130.4(3) . . ?
C8 C12 C11 110.2(3) . . ?
C12 C13 C1 120.7(3) . . ?
C12 C13 C14 121.0(3) . . ?
C1 C13 C14 118.2(3) . . ?
N1 C14 C13 178.7(4) . . ?
C20 C15 C16 117.3(3) . . ?
C20 C15 C7 119.9(3) . . ?
C16 C15 C7 122.8(3) . . ?
C17 C16 C15 121.1(3) . . ?
C17 C16 H16 119.4 . . ?
C15 C16 H16 119.4 . . ?
C16 C17 C18 121.9(3) . . ?
C16 C17 H17 119.0 . . ?
C18 C17 H17 119.0 . . ?
C19 C18 C17 116.2(3) . . ?
C19 C18 C21 120.4(3) . . ?
C17 C18 C21 123.3(3) . . ?
C20 C19 C18 122.3(3) . . ?
C20 C19 H19 118.9 . . ?
C18 C19 H19 118.9 . . ?
C19 C20 C15 121.1(3) . . ?
C19 C20 H20 119.4 . . ?
C15 C20 H20 119.4 . . ?
C22 C21 C23 109.9(4) . . ?
C22 C21 C24 108.9(5) . . ?
C23 C21 C24 107.8(4) . . ?
C22 C21 C18 108.9(3) . . ?
C23 C21 C18 112.2(3) . . ?
C24 C21 C18 109.2(4) . . ?
C21 C22 H22A 109.5 . . ?
C21 C22 H22B 109.5 . . ?
H22A C22 H22B 109.5 . . ?
C21 C22 H22C 109.5 . . ?
H22A C22 H22C 109.5 . . ?
H22B C22 H22C 109.5 . . ?
C21 C23 H23A 109.5 . . ?
C21 C23 H23B 109.5 . . ?
H23A C23 H23B 109.5 . . ?
C21 C23 H23C 109.5 . . ?
H23A C23 H23C 109.5 . . ?
H23B C23 H23C 109.5 . . ?
C21 C24 H24A 109.5 . . ?
C21 C24 H24B 109.5 . . ?
H24A C24 H24B 109.5 . . ?
C21 C24 H24C 109.5 . . ?
H24A C24 H24C 109.5 . . ?
H24B C24 H24C 109.5 . . ?
C33 C28 C40 119.2(3) . . ?
C33 C28 C29 118.5(4) . . ?
C40 C28 C29 122.3(4) . . ?
C30 C29 C28 121.0(5) . . ?
C30 C29 H29 119.5 . . ?
C28 C29 H29 119.5 . . ?
C29 C30 C31 121.3(5) . . ?
C29 C30 H30 119.4 . . ?
C31 C30 H30 119.4 . . ?
C30 C31 C32 120.4(5) . . ?
C30 C31 H31 119.8 . . ?
C32 C31 H31 119.8 . . ?
C31 C32 C33 120.5(5) . . ?
C31 C32 H32 119.7 . . ?
C33 C32 H32 119.7 . . ?
C28 C33 C32 118.2(4) . . ?
C28 C33 C34 119.6(4) . . ?
C32 C33 C34 122.2(4) . . ?
C35 C34 C33 119.4(4) . . ?
C35 C34 C42 119.3(4) . . ?
C33 C34 C42 121.4(4) . . ?
C34 C35 C39 121.7(4) . . ?
C34 C35 C36 128.4(4) . . ?
C39 C35 C36 109.8(5) . . ?
C37 C36 C35 104.9(5) . . ?
C37 C36 H36A 110.8 . . ?
C35 C36 H36A 110.8 . . ?
C37 C36 H36B 110.8 . . ?
C35 C36 H36B 110.8 . . ?
H36A C36 H36B 108.8 . . ?
C36 C37 C38 113.5(7) . . ?
C36 C37 H37A 108.9 . . ?
C38 C37 H37A 108.9 . . ?
C36 C37 H37B 108.9 . . ?
C38 C37 H37B 108.9 . . ?
H37A C37 H37B 107.7 . . ?
C37 C38 C53 118.9(13) . . ?
C37 C38 C53' 99.0(13) . . ?
C37 C38 C39 98.9(5) . . ?
C53 C38 C39 110.0(10) . . ?
C53' C38 C39 105.9(11) . . ?
C37 C38 C52' 128.5(12) . . ?
C53' C38 C52' 110.5(15) . . ?
C39 C38 C52' 111.5(11) . . ?
C37 C38 C52 98.2(12) . . ?
C53 C38 C52 122.6(15) . . ?
C39 C38 C52 105.1(10) . . ?
C40 C39 C35 119.6(4) . . ?
C40 C39 C38 128.7(4) . . ?
C35 C39 C38 111.6(4) . . ?
C39 C40 C28 120.5(4) . . ?
C39 C40 C41 120.6(4) . . ?
C28 C40 C41 118.9(4) . . ?
N2 C41 C40 177.8(5) . . ?
C43 C42 C47 115.6(4) . . ?
C43 C42 C34 122.3(4) . . ?
C47 C42 C34 122.0(4) . . ?
C42 C43 C44 121.2(5) . . ?
C42 C43 H43 119.4 . . ?
C44 C43 H43 119.4 . . ?
C45 C44 C43 124.3(5) . . ?
C45 C44 H44 117.9 . . ?
C43 C44 H44 117.9 . . ?
C44 C45 C46 113.9(4) . . ?
C44 C45 C48 122.1(4) . . ?
C46 C45 C48 123.9(4) . . ?
C47 C46 C45 122.7(4) . . ?
C47 C46 H46 118.6 . . ?
C45 C46 H46 118.6 . . ?
C46 C47 C42 122.0(4) . . ?
C46 C47 H47 119.0 . . ?
C42 C47 H47 119.0 . . ?
C51 C48 C45 113.1(4) . . ?
C51 C48 C49 108.3(5) . . ?
C45 C48 C49 110.2(4) . . ?
C51 C48 C50 109.8(4) . . ?
C45 C48 C50 108.7(4) . . ?
C49 C48 C50 106.6(5) . . ?
C48 C49 H49A 109.5 . . ?
C48 C49 H49B 109.5 . . ?
H49A C49 H49B 109.5 . . ?
C48 C49 H49C 109.5 . . ?
H49A C49 H49C 109.5 . . ?
H49B C49 H49C 109.5 . . ?
C48 C50 H50A 109.5 . . ?
C48 C50 H50B 109.5 . . ?
H50A C50 H50B 109.5 . . ?
C48 C50 H50C 109.5 . . ?
H50A C50 H50C 109.5 . . ?
H50B C50 H50C 109.5 . . ?
C48 C51 H51A 109.5 . . ?
C48 C51 H51B 109.5 . . ?
H51A C51 H51B 109.5 . . ?
C48 C51 H51C 109.5 . . ?
H51A C51 H51C 109.5 . . ?
H51B C51 H51C 109.5 . . ?
C11 C25 H25A 109.6 . . ?
C11 C25 H25B 109.2 . . ?
H25A C25 H25B 109.5 . . ?
C11 C25 H25C 109.6 . . ?
H25A C25 H25C 109.5 . . ?
H25B C25 H25C 109.5 . . ?
C27 C26 C11 119.1(11) . . ?
C27 C26 H26A 108.6 . . ?
C11 C26 H26A 108.0 . . ?
C27 C26 H26B 105.6 . . ?
C11 C26 H26B 107.8 . . ?
H26A C26 H26B 107.2 . . ?
F1 C27 F3 130(2) . . ?
F1 C27 F2 97.3(17) . . ?
F3 C27 F2 105.6(15) . . ?
F1 C27 C26 106.9(13) . . ?
F3 C27 C26 107.5(15) . . ?
F2 C27 C26 107.8(17) . . ?
C38 C52 H52A 108.1 . . ?
C38 C52 H52B 109.2 . . ?
H52A C52 H52B 109.5 . . ?
C38 C52 H52C 111.2 . . ?
H52A C52 H52C 109.5 . . ?
H52B C52 H52C 109.5 . . ?
C54 C53 C38 110.5(15) . . ?
C54 C53 H53A 110.7 . . ?
C38 C53 H53A 110.4 . . ?
C54 C53 H53B 108.2 . . ?
C38 C53 H53B 108.7 . . ?
H53A C53 H53B 108.2 . . ?
F6 C54 F4 135(2) . . ?
F6 C54 F5 96.2(17) . . ?
F4 C54 F5 103(2) . . ?
F6 C54 C53 106.7(19) . . ?
F4 C54 C53 106.4(18) . . ?
F5 C54 C53 105.0(15) . . ?
C11 C25' H25D 109.0 . . ?
C11 C25' H25E 109.7 . . ?
H25D C25' H25E 109.5 . . ?
C11 C25' H25F 109.7 . . ?
H25D C25' H25F 109.5 . . ?
H25E C25' H25F 109.5 . . ?
C27' C26' C11 118.4(14) . . ?
C27' C26' H26C 107.7 . . ?
C11 C26' H26C 107.7 . . ?
C27' C26' H26D 107.7 . . ?
C11 C26' H26D 107.7 . . ?
H26C C26' H26D 107.1 . . ?
F3' C27' F2' 120(2) . . ?
F3' C27' F1' 96(2) . . ?
F2' C27' F1' 96(2) . . ?
F3' C27' C26' 129.6(19) . . ?
F2' C27' C26' 102.1(15) . . ?
F1' C27' C26' 106.5(18) . . ?
C54' C53' C38 114.2(17) . . ?
C54' C53' H53C 109.1 . . ?
C38 C53' H53C 109.1 . . ?
C54' C53' H53D 108.5 . . ?
C38 C53' H53D 108.0 . . ?
H53C C53' H53D 107.8 . . ?
C38 C52' H52D 109.1 . . ?
C38 C52' H52E 109.4 . . ?
H52D C52' H52E 109.5 . . ?
C38 C52' H52F 109.9 . . ?
H52D C52' H52F 109.5 . . ?
H52E C52' H52F 109.5 . . ?
F6' C54' F4' 124(3) . . ?
F6' C54' F5' 109(3) . . ?
F4' C54' F5' 100(2) . . ?
F6' C54' C53' 98.2(14) . . ?
F4' C54' C53' 116.6(19) . . ?
F5' C54' C53' 109(2) . . ?

loop_
_geom_bond_atom_site_label_1
_geom_bond_atom_site_label_2
_geom_bond_distance
_geom_bond_site_symmetry_2
_geom_bond_publ_flag
C1 C13 1.419(5) . ?
C1 C2 1.420(5) . ?
C1 C6 1.422(4) . ?
C2 C3 1.349(6) . ?
C2 H2 0.9300 . ?
C3 C4 1.401(6) . ?
C3 H3 0.9300 . ?
C4 C5 1.343(6) . ?
C4 H4 0.9300 . ?
C5 C6 1.412(5) . ?
C5 H5 0.9300 . ?
C6 C7 1.430(5) . ?
C7 C8 1.358(5) . ?
C7 C15 1.498(4) . ?
C8 C12 1.430(5) . ?
C8 C9 1.505(6) . ?
C9 C10 1.491(7) . ?
C9 H9A 0.9700 . ?
C9 H9B 0.9700 . ?
C10 C11 1.490(7) . ?
C10 H10A 0.9700 . ?
C10 H10B 0.9700 . ?
C11 C25 1.520(13) . ?
C11 C12 1.528(6) . ?
C11 C25' 1.54(2) . ?
C11 C26' 1.560(13) . ?
C11 C26 1.583(11) . ?
C12 C13 1.369(5) . ?
C13 C14 1.436(5) . ?
C14 N1 1.143(4) . ?
C15 C20 1.379(5) . ?
C15 C16 1.381(5) . ?
C16 C17 1.377(5) . ?
C16 H16 0.9300 . ?
C17 C18 1.387(5) . ?
C17 H17 0.9300 . ?
C18 C19 1.377(5) . ?
C18 C21 1.534(4) . ?
C19 C20 1.376(5) . ?
C19 H19 0.9300 . ?
C20 H20 0.9300 . ?
C21 C22 1.503(7) . ?
C21 C23 1.507(6) . ?
C21 C24 1.514(7) . ?
C22 H22A 0.9600 . ?
C22 H22B 0.9600 . ?
C22 H22C 0.9600 . ?
C23 H23A 0.9600 . ?
C23 H23B 0.9600 . ?
C23 H23C 0.9600 . ?
C24 H24A 0.9600 . ?
C24 H24B 0.9600 . ?
C24 H24C 0.9600 . ?
C28 C33 1.410(5) . ?
C28 C40 1.420(6) . ?
C28 C29 1.425(6) . ?
C29 C30 1.341(7) . ?
C29 H29 0.9300 . ?
C30 C31 1.369(7) . ?
C30 H30 0.9300 . ?
C31 C32 1.376(7) . ?
C31 H31 0.9300 . ?
C32 C33 1.420(6) . ?
C32 H32 0.9300 . ?
C33 C34 1.425(6) . ?
C34 C35 1.366(6) . ?
C34 C42 1.496(6) . ?
C35 C39 1.407(6) . ?
C35 C36 1.502(7) . ?
C36 C37 1.451(10) . ?
C36 H36A 0.9700 . ?
C36 H36B 0.9700 . ?
C37 C38 1.531(10) . ?
C37 H37A 0.9700 . ?
C37 H37B 0.9700 . ?
C38 C53 1.547(16) . ?
C38 C53' 1.548(16) . ?
C38 C39 1.567(7) . ?
C38 C52' 1.604(17) . ?
C38 C52 1.628(15) . ?
C39 C40 1.373(6) . ?
C40 C41 1.445(6) . ?
C41 N2 1.122(5) . ?
C42 C43 1.357(7) . ?
C42 C47 1.380(6) . ?
C43 C44 1.365(7) . ?
C43 H43 0.9300 . ?
C44 C45 1.354(7) . ?
C44 H44 0.9300 . ?
C45 C46 1.382(6) . ?
C45 C48 1.515(6) . ?
C46 C47 1.354(6) . ?
C46 H46 0.9300 . ?
C47 H47 0.9300 . ?
C48 C51 1.514(7) . ?
C48 C49 1.537(7) . ?
C48 C50 1.553(7) . ?
C49 H49A 0.9600 . ?
C49 H49B 0.9600 . ?
C49 H49C 0.9600 . ?
C50 H50A 0.9600 . ?
C50 H50B 0.9600 . ?
C50 H50C 0.9600 . ?
C51 H51A 0.9600 . ?
C51 H51B 0.9600 . ?
C51 H51C 0.9600 . ?
F1 C27 1.297(16) . ?
F2 C27 1.385(16) . ?
F3 C27 1.371(17) . ?
F4 C54 1.393(18) . ?
F5 C54 1.397(17) . ?
F6 C54 1.378(16) . ?
C25 H25A 0.9600 . ?
C25 H25B 0.9600 . ?
C25 H25C 0.9600 . ?
C26 C27 1.488(15) . ?
C26 H26A 0.9700 . ?
C26 H26B 0.9700 . ?
C52 H52A 0.9600 . ?
C52 H52B 0.9600 . ?
C52 H52C 0.9600 . ?
C53 C54 1.512(17) . ?
C53 H53A 0.9700 . ?
C53 H53B 0.9700 . ?
F1' C27' 1.330(19) . ?
F2' C27' 1.286(18) . ?
F3' C27' 1.271(18) . ?
F4' C54' 1.364(18) . ?
F5' C54' 1.370(18) . ?
F6' C54' 1.358(17) . ?
C25' H25D 0.9600 . ?
C25' H25E 0.9600 . ?
C25' H25F 0.9600 . ?
C26' C27' 1.466(18) . ?
C26' H26C 0.9700 . ?
C26' H26D 0.9700 . ?
C53' C54' 1.519(17) . ?
C53' H53C 0.9700 . ?
C53' H53D 0.9700 . ?
C52' H52D 0.9600 . ?
C52' H52E 0.9600 . ?
C52' H52F 0.9600 . ?

loop_
_geom_hbond_atom_site_label_D
_geom_hbond_atom_site_label_H
_geom_hbond_atom_site_label_A
_geom_hbond_distance_DH
_geom_hbond_distance_HA
_geom_hbond_distance_DA
_geom_hbond_angle_DHA
_geom_hbond_site_symmetry_A
C53 H53A N2 0.97 2.60 3.41(3) 141.8 .
C53 H53A N2 0.97 2.60 3.41(3) 141.8 .
C53 H53A N2 0.97 2.60 3.41(3) 141.8 .
C53 H53A N2 0.97 2.60 3.41(3) 141.8 .
C53 H53B F1 0.97 2.75 3.65(3) 156.2 2_656
C53 H53A N2 0.97 2.60 3.41(3) 141.8 .
C53 H53A N2 0.97 2.60 3.41(3) 141.8 .
C53 H53A N2 0.97 2.60 3.41(3) 141.8 .

loop_
_geom_torsion_atom_site_label_1
_geom_torsion_atom_site_label_2
_geom_torsion_atom_site_label_3
_geom_torsion_atom_site_label_4
_geom_torsion
_geom_torsion_site_symmetry_1
_geom_torsion_site_symmetry_2
_geom_torsion_site_symmetry_3
_geom_torsion_site_symmetry_4
_geom_torsion_publ_flag
C13 C1 C2 C3 -175.5(4) . . . . ?
C6 C1 C2 C3 1.8(6) . . . . ?
C1 C2 C3 C4 0.4(7) . . . . ?
C2 C3 C4 C5 -2.3(7) . . . . ?
C3 C4 C5 C6 1.9(7) . . . . ?
C4 C5 C6 C1 0.3(6) . . . . ?
C4 C5 C6 C7 177.4(4) . . . . ?
C13 C1 C6 C5 175.3(3) . . . . ?
C2 C1 C6 C5 -2.1(5) . . . . ?
C13 C1 C6 C7 -1.9(5) . . . . ?
C2 C1 C6 C7 -179.3(3) . . . . ?
C5 C6 C7 C8 -175.4(3) . . . . ?
C1 C6 C7 C8 1.6(5) . . . . ?
C5 C6 C7 C15 1.9(5) . . . . ?
C1 C6 C7 C15 178.9(3) . . . . ?
C6 C7 C8 C12 0.8(5) . . . . ?
C15 C7 C8 C12 -176.5(3) . . . . ?
C6 C7 C8 C9 179.5(4) . . . . ?
C15 C7 C8 C9 2.2(6) . . . . ?
C7 C8 C9 C10 174.3(6) . . . . ?
C12 C8 C9 C10 -6.9(6) . . . . ?
C8 C9 C10 C11 15.4(8) . . . . ?
C9 C10 C11 C25 -146.4(9) . . . . ?
C9 C10 C11 C12 -17.1(8) . . . . ?
C9 C10 C11 C25' -124.4(11) . . . . ?
C9 C10 C11 C26' 117.1(12) . . . . ?
C9 C10 C11 C26 89.8(8) . . . . ?
C7 C8 C12 C13 -2.9(6) . . . . ?
C9 C8 C12 C13 178.1(4) . . . . ?
C7 C8 C12 C11 175.4(4) . . . . ?
C9 C8 C12 C11 -3.5(5) . . . . ?
C10 C11 C12 C13 -169.6(5) . . . . ?
C25 C11 C12 C13 -38.1(9) . . . . ?
C25' C11 C12 C13 -73.5(10) . . . . ?
C26' C11 C12 C13 45.9(11) . . . . ?
C26 C11 C12 C13 83.3(6) . . . . ?
C10 C11 C12 C8 12.3(6) . . . . ?
C25 C11 C12 C8 143.8(7) . . . . ?
C25' C11 C12 C8 108.4(9) . . . . ?
C26' C11 C12 C8 -132.2(9) . . . . ?
C26 C11 C12 C8 -94.8(5) . . . . ?
C8 C12 C13 C1 2.6(5) . . . . ?
C11 C12 C13 C1 -175.4(4) . . . . ?
C8 C12 C13 C14 -178.3(3) . . . . ?
C11 C12 C13 C14 3.8(6) . . . . ?
C2 C1 C13 C12 177.1(3) . . . . ?
C6 C1 C13 C12 -0.2(5) . . . . ?
C2 C1 C13 C14 -2.1(5) . . . . ?
C6 C1 C13 C14 -179.4(3) . . . . ?
C8 C7 C15 C20 64.5(5) . . . . ?
C6 C7 C15 C20 -112.8(4) . . . . ?
C8 C7 C15 C16 -114.2(4) . . . . ?
C6 C7 C15 C16 68.5(5) . . . . ?
C20 C15 C16 C17 0.3(6) . . . . ?
C7 C15 C16 C17 179.0(3) . . . . ?
C15 C16 C17 C18 0.3(6) . . . . ?
C16 C17 C18 C19 -0.2(6) . . . . ?
C16 C17 C18 C21 176.9(3) . . . . ?
C17 C18 C19 C20 -0.6(6) . . . . ?
C21 C18 C19 C20 -177.8(4) . . . . ?
C18 C19 C20 C15 1.2(6) . . . . ?
C16 C15 C20 C19 -1.0(6) . . . . ?
C7 C15 C20 C19 -179.8(3) . . . . ?
C19 C18 C21 C22 69.6(5) . . . . ?
C17 C18 C21 C22 -107.4(5) . . . . ?
C19 C18 C21 C23 -168.5(4) . . . . ?
C17 C18 C21 C23 14.5(6) . . . . ?
C19 C18 C21 C24 -49.2(6) . . . . ?
C17 C18 C21 C24 133.8(5) . . . . ?
C33 C28 C29 C30 -0.7(6) . . . . ?
C40 C28 C29 C30 179.1(4) . . . . ?
C28 C29 C30 C31 -0.4(7) . . . . ?
C29 C30 C31 C32 1.5(8) . . . . ?
C30 C31 C32 C33 -1.5(7) . . . . ?
C40 C28 C33 C32 -179.2(4) . . . . ?
C29 C28 C33 C32 0.6(5) . . . . ?
C40 C28 C33 C34 -0.1(5) . . . . ?
C29 C28 C33 C34 179.6(4) . . . . ?
C31 C32 C33 C28 0.5(6) . . . . ?
C31 C32 C33 C34 -178.5(4) . . . . ?
C28 C33 C34 C35 0.2(6) . . . . ?
C32 C33 C34 C35 179.2(4) . . . . ?
C28 C33 C34 C42 179.8(3) . . . . ?
C32 C33 C34 C42 -1.2(6) . . . . ?
C33 C34 C35 C39 -1.4(7) . . . . ?
C42 C34 C35 C39 179.0(4) . . . . ?
C33 C34 C35 C36 -177.9(6) . . . . ?
C42 C34 C35 C36 2.5(8) . . . . ?
C34 C35 C36 C37 -179.0(8) . . . . ?
C39 C35 C36 C37 4.2(9) . . . . ?
C35 C36 C37 C38 -10.5(13) . . . . ?
C36 C37 C38 C53 130.5(14) . . . . ?
C36 C37 C38 C53' 119.5(13) . . . . ?
C36 C37 C38 C39 11.7(12) . . . . ?
C36 C37 C38 C52' -115.1(17) . . . . ?
C36 C37 C38 C52 -95.0(14) . . . . ?
C34 C35 C39 C40 2.6(8) . . . . ?
C36 C35 C39 C40 179.7(5) . . . . ?
C34 C35 C39 C38 -173.8(5) . . . . ?
C36 C35 C39 C38 3.3(7) . . . . ?
C37 C38 C39 C40 175.2(7) . . . . ?
C53 C38 C39 C40 50.0(15) . . . . ?
C53' C38 C39 C40 73.2(14) . . . . ?
C52' C38 C39 C40 -47.1(13) . . . . ?
C52 C38 C39 C40 -83.7(12) . . . . ?
C37 C38 C39 C35 -8.8(8) . . . . ?
C53 C38 C39 C35 -134.0(13) . . . . ?
C53' C38 C39 C35 -110.8(12) . . . . ?
C52' C38 C39 C35 128.9(11) . . . . ?
C52 C38 C39 C35 92.3(12) . . . . ?
C35 C39 C40 C28 -2.5(7) . . . . ?
C38 C39 C40 C28 173.2(5) . . . . ?
C35 C39 C40 C41 178.3(4) . . . . ?
C38 C39 C40 C41 -6.0(8) . . . . ?
C33 C28 C40 C39 1.3(6) . . . . ?
C29 C28 C40 C39 -178.4(4) . . . . ?
C33 C28 C40 C41 -179.5(4) . . . . ?
C29 C28 C40 C41 0.8(6) . . . . ?
C35 C34 C42 C43 93.3(7) . . . . ?
C33 C34 C42 C43 -86.3(7) . . . . ?
C35 C34 C42 C47 -87.8(6) . . . . ?
C33 C34 C42 C47 92.6(6) . . . . ?
C47 C42 C43 C44 5.6(11) . . . . ?
C34 C42 C43 C44 -175.5(7) . . . . ?
C42 C43 C44 C45 -4.9(14) . . . . ?
C43 C44 C45 C46 0.9(11) . . . . ?
C43 C44 C45 C48 -178.2(7) . . . . ?
C44 C45 C46 C47 1.9(8) . . . . ?
C48 C45 C46 C47 -179.0(5) . . . . ?
C45 C46 C47 C42 -0.9(9) . . . . ?
C43 C42 C47 C46 -2.9(9) . . . . ?
C34 C42 C47 C46 178.2(5) . . . . ?
C44 C45 C48 C51 176.5(6) . . . . ?
C46 C45 C48 C51 -2.6(7) . . . . ?
C44 C45 C48 C49 55.1(8) . . . . ?
C46 C45 C48 C49 -123.9(6) . . . . ?
C44 C45 C48 C50 -61.4(7) . . . . ?
C46 C45 C48 C50 119.6(6) . . . . ?
C10 C11 C26 C27 70.3(12) . . . . ?
C25 C11 C26 C27 -58.9(14) . . . . ?
C12 C11 C26 C27 176.4(11) . . . . ?
C25' C11 C26 C27 -42(2) . . . . ?
C26' C11 C26 C27 -74.4(15) . . . . ?
C11 C26 C27 F1 173.6(12) . . . . ?
C11 C26 C27 F3 -44(2) . . . . ?
C11 C26 C27 F2 69.9(18) . . . . ?
C37 C38 C53 C54 54(2) . . . . ?
C53' C38 C53 C54 84(5) . . . . ?
C39 C38 C53 C54 167.0(15) . . . . ?
C52' C38 C53 C54 -80(2) . . . . ?
C52 C38 C53 C54 -69(2) . . . . ?
C38 C53 C54 F6 -85(2) . . . . ?
C38 C53 C54 F4 65(3) . . . . ?
C38 C53 C54 F5 174(2) . . . . ?
C10 C11 C26' C27' 29(2) . . . . ?
C25 C11 C26' C27' -87.1(19) . . . . ?
C12 C11 C26' C27' 160.4(16) . . . . ?
C25' C11 C26' C27' -82(2) . . . . ?
C26 C11 C26' C27' 77.9(19) . . . . ?
C11 C26' C27' F3' -49(4) . . . . ?
C11 C26' C27' F2' 163(2) . . . . ?
C11 C26' C27' F1' 63(2) . . . . ?
C37 C38 C53' C54' 90(2) . . . . ?
C53 C38 C53' C54' -64(4) . . . . ?
C39 C38 C53' C54' -168.2(19) . . . . ?
C52' C38 C53' C54' -47(3) . . . . ?
C52 C38 C53' C54' -26(4) . . . . ?
C38 C53' C54' F6' -165(3) . . . . ?
C38 C53' C54' F4' -31(4) . . . . ?
C38 C53' C54' F5' 82(3) . . . . ?
